data_2202004
loop_
_publ_author_name
'Andrade, L.C.R.'
'Paix\~ao, J.A.'
'de Almeida, M. J. M.'
'Fernandes Roleira, F. M.'
'S\'a e Melo, M. L.'
'Campos Neves, A. S.'
'Tavares da Silva, E. J.'

_publ_section_title
;
 3\a,4\b-Dihydroxy-5\b-androstan-17-one
;
_journal_issue 1
_journal_name_full 'Acta Crystallographica Section E'
_journal_page_first o21
_journal_page_last o23
_journal_paper_doi 10.1107/S1600536802022055
_journal_volume 59
_journal_year 2003
_chemical_formula_iupac 'C19 H30 O3'
_chemical_formula_moiety 'C19 H30 O3'
_chemical_formula_sum 'C19 H30 O3'
_chemical_formula_weight 306.43
_chemical_name_systematic
;
3\a,4\b-Dihydroxy-5\b-androstan-17-one
;
_space_group_IT_number 4
_symmetry_cell_setting monoclinic
_symmetry_space_group_name_Hall 'P 2yb'
_symmetry_space_group_name_H-M 'P 1 21 1'
_atom_sites_solution_hydrogens geom
_atom_sites_solution_primary direct
_atom_sites_solution_secondary difmap
_audit_creation_method SHELXL-97
_cell_angle_alpha 90.00
_cell_angle_beta 94.36(2)
_cell_angle_gamma 90.00
_cell_formula_units_Z 2
_cell_length_a 9.798(3)
_cell_length_b 7.7742(11)
_cell_length_c 11.372(4)
_cell_measurement_reflns_used 25
_cell_measurement_temperature 293(2)
_cell_measurement_theta_max 31.44
_cell_measurement_theta_min 17.40
_cell_volume 863.7(4)
_computing_cell_refinement 'CAD-4 Software)'
_computing_data_collection 'CAD-4 Software (Enraf-Nonius, 1989)'
_computing_data_reduction 'HELENA (Spek, 1997)'
_computing_molecular_graphics 'ORTEPII (Johnson, 1976)'
_computing_publication_material SHELXL97
_computing_structure_refinement 'SHELXL97 (Sheldrick, 1997)'
_computing_structure_solution 'SHELXS97 (Sheldrick, 1997)'
_diffrn_ambient_temperature 293(2)
_diffrn_measured_fraction_theta_full 0.999
_diffrn_measured_fraction_theta_max 1.000
_diffrn_measurement_device_type 'Enraf-Nonius MACH-3'
_diffrn_measurement_method 'profile data from \w-2\q'
_diffrn_radiation_monochromator graphite
_diffrn_radiation_source 'fine-focus sealed tube'
_diffrn_radiation_type CuK\a
_diffrn_radiation_wavelength 1.54180
_diffrn_reflns_av_R_equivalents 0.0173
_diffrn_reflns_av_sigmaI/netI 0.0174
_diffrn_reflns_limit_h_max 12
_diffrn_reflns_limit_h_min -12
_diffrn_reflns_limit_k_max 9
_diffrn_reflns_limit_k_min 0
_diffrn_reflns_limit_l_max 14
_diffrn_reflns_limit_l_min -14
_diffrn_reflns_number 3519
_diffrn_reflns_theta_full 71.86
_diffrn_reflns_theta_max 71.86
_diffrn_reflns_theta_min 4.52
_diffrn_standards_decay_% 1.6
_diffrn_standards_interval_time 120
_diffrn_standards_number 3
_exptl_absorpt_coefficient_mu 0.611
_exptl_absorpt_correction_T_max 0.798
_exptl_absorpt_correction_T_min 0.713
_exptl_absorpt_correction_type '\y scan'
_exptl_absorpt_process_details '(North et al., 1968)'
_exptl_crystal_colour colourless
_exptl_crystal_density_diffrn 1.178
_exptl_crystal_density_method 'not measured'
_exptl_crystal_description prism
_exptl_crystal_F_000 336
_exptl_crystal_size_max 0.48
_exptl_crystal_size_mid 0.37
_exptl_crystal_size_min 0.37
_refine_diff_density_max 0.242
_refine_diff_density_min -0.127
_refine_ls_extinction_coef 0.0148(16)
_refine_ls_extinction_expression Fc^*^=kFc[1+0.001xFc^2^\l^3^/sin(2\q)]^-1/4^
_refine_ls_extinction_method SHELXL97
_refine_ls_goodness_of_fit_ref 1.093
_refine_ls_hydrogen_treatment mixed
_refine_ls_matrix_type full
_refine_ls_number_parameters 208
_refine_ls_number_reflns 1827
_refine_ls_number_restraints 1
_refine_ls_restrained_S_all 1.092
_refine_ls_R_factor_all 0.0354
_refine_ls_R_factor_gt 0.0349
_refine_ls_shift/su_max <0.001
_refine_ls_shift/su_mean 0.000
_refine_ls_structure_factor_coef Fsqd
_refine_ls_weighting_details 'calc w = 1/[\s^2^(Fo^2^)+(0.0599P)^2^+0.1172P] where P = (Fo^2^+2Fc^2^)/3'
_refine_ls_weighting_scheme calc
_refine_ls_wR_factor_gt 0.1073
_refine_ls_wR_factor_ref 0.1079
_reflns_number_gt 1794
_reflns_number_total 1827
_reflns_threshold_expression I>2\s(I)
_cod_data_source_file lh6020.cif
_cod_data_source_block I
_cod_original_sg_symbol_H-M 'P 21'
_cod_database_code 2202004
_cod_database_fobs_code 2202004

loop_
_symmetry_equiv_pos_as_xyz
'x, y, z'
'-x, y+1/2, -z'

loop_
_atom_site_label
_atom_site_fract_x
_atom_site_fract_y
_atom_site_fract_z
_atom_site_U_iso_or_equiv
_atom_site_adp_type
_atom_site_calc_flag
_atom_site_refinement_flags
_atom_site_occupancy
_atom_site_disorder_assembly
_atom_site_disorder_group
_atom_site_type_symbol
C5 0.6590(2) 0.8913(3) 0.09577(17) 0.0393(5) Uani d . 1 . . C
H5 0.5914 0.9000 0.0280 0.047 Uiso calc R 1 . . H
C8 0.6937(2) 0.8417(3) 0.35681(17) 0.0393(4) Uani d . 1 . . C
H8 0.5982 0.8369 0.3767 0.047 Uiso calc R 1 . . H
C10 0.6286(2) 1.0404(3) 0.18075(18) 0.0412(5) Uani d . 1 . . C
C9 0.71918(19) 1.0176(3) 0.29831(17) 0.0377(4) Uani d . 1 . . C
H9 0.8141 1.0151 0.2768 0.045 Uiso calc R 1 . . H
C14 0.7863(2) 0.8282(3) 0.47018(17) 0.0427(5) Uani d . 1 . . C
H14 0.8802 0.8386 0.4467 0.051 Uiso calc R 1 . . H
C4 0.8009(2) 0.9046(3) 0.04730(18) 0.0415(5) Uani d . 1 . . C
H4A 0.8713 0.8838 0.1116 0.050 Uiso calc R 1 . . H
C2 0.8014(3) 1.2245(3) 0.0772(2) 0.0564(6) Uani d . 1 . . C
H2A 0.8117 1.3336 0.0376 0.068 Uiso calc R 1 . . H
H2B 0.8686 1.2195 0.1443 0.068 Uiso calc R 1 . . H
C13 0.7677(2) 0.9756(3) 0.55664(18) 0.0478(5) Uani d . 1 . . C
O4 0.81106(18) 0.7760(3) -0.04109(14) 0.0560(4) Uani d . 1 . . O
H4 0.882(3) 0.720(5) -0.027(3) 0.067 Uiso d . 1 . . H
C7 0.7187(3) 0.6958(3) 0.27182(19) 0.0501(5) Uani d . 1 . . C
H7A 0.6938 0.5877 0.3071 0.060 Uiso calc R 1 . . H
H7B 0.8156 0.6910 0.2597 0.060 Uiso calc R 1 . . H
C3 0.8253(2) 1.0783(3) -0.00657(19) 0.0500(5) Uani d . 1 . . C
H3A 0.7625 1.0918 -0.0772 0.060 Uiso calc R 1 . . H
C11 0.7100(3) 1.1684(3) 0.3847(2) 0.0575(6) Uani d . 1 . . C
H11A 0.7370 1.2732 0.3464 0.069 Uiso calc R 1 . . H
H11B 0.6155 1.1818 0.4031 0.069 Uiso calc R 1 . . H
C1 0.6584(3) 1.2112(3) 0.1192(2) 0.0524(6) Uani d . 1 . . C
H1A 0.5925 1.2255 0.0519 0.063 Uiso calc R 1 . . H
H1B 0.6452 1.3049 0.1735 0.063 Uiso calc R 1 . . H
O3 0.96245(19) 1.0895(3) -0.04020(16) 0.0714(6) Uani d . 1 . . O
H3 0.964(3) 1.028(5) -0.101(3) 0.086 Uiso d . 1 . . H
C12 0.7998(3) 1.1453(3) 0.4999(2) 0.0600(7) Uani d . 1 . . C
H12A 0.8956 1.1481 0.4837 0.072 Uiso calc R 1 . . H
H12B 0.7833 1.2388 0.5534 0.072 Uiso calc R 1 . . H
O17 0.9401(2) 1.0066(4) 0.72026(15) 0.0961(9) Uani d . 1 . . O
C6 0.6381(2) 0.7152(3) 0.15269(19) 0.0482(5) Uani d . 1 . . C
H6A 0.5415 0.6994 0.1629 0.058 Uiso calc R 1 . . H
H6B 0.6659 0.6258 0.1001 0.058 Uiso calc R 1 . . H
C19 0.4744(2) 1.0405(4) 0.2014(2) 0.0601(6) Uani d . 1 . . C
H19A 0.4547 1.1350 0.2517 0.072 Uiso calc R 1 . . H
H19B 0.4511 0.9343 0.2381 0.072 Uiso calc R 1 . . H
H19C 0.4217 1.0521 0.1271 0.072 Uiso calc R 1 . . H
C15 0.7844(3) 0.6653(4) 0.5463(2) 0.0597(7) Uani d . 1 . . C
H15A 0.8310 0.5710 0.5105 0.072 Uiso calc R 1 . . H
H15B 0.6913 0.6306 0.5581 0.072 Uiso calc R 1 . . H
C18 0.6248(2) 0.9804(4) 0.6062(2) 0.0619(7) Uani d . 1 . . C
H18A 0.6100 0.8754 0.6477 0.074 Uiso calc R 1 . . H
H18B 0.5556 0.9930 0.5424 0.074 Uiso calc R 1 . . H
H18C 0.6204 1.0759 0.6593 0.074 Uiso calc R 1 . . H
C17 0.8664(3) 0.9151(5) 0.65769(19) 0.0622(8) Uani d . 1 . . C
C16 0.8608(3) 0.7202(5) 0.6632(2) 0.0673(8) Uani d . 1 . . C
H16A 0.8121 0.6826 0.7297 0.081 Uiso calc R 1 . . H
H16B 0.9524 0.6719 0.6706 0.081 Uiso calc R 1 . . H

loop_
_atom_site_aniso_label
_atom_site_aniso_U_11
_atom_site_aniso_U_22
_atom_site_aniso_U_33
_atom_site_aniso_U_12
_atom_site_aniso_U_13
_atom_site_aniso_U_23
C5 0.0394(9) 0.0402(11) 0.0366(9) 0.0002(8) -0.0076(7) -0.0021(8)
C8 0.0414(9) 0.0383(10) 0.0376(9) -0.0009(8) -0.0010(7) -0.0010(8)
C10 0.0408(9) 0.0402(11) 0.0418(10) 0.0084(8) -0.0024(7) -0.0016(9)
C9 0.0428(9) 0.0353(9) 0.0344(9) 0.0008(8) -0.0012(7) -0.0022(8)
C14 0.0399(9) 0.0508(13) 0.0372(9) -0.0008(9) 0.0016(7) 0.0024(9)
C4 0.0413(10) 0.0461(11) 0.0358(9) 0.0029(9) -0.0051(7) -0.0069(8)
C2 0.0800(16) 0.0428(12) 0.0456(11) -0.0107(12) 0.0003(10) 0.0040(10)
C13 0.0478(11) 0.0611(15) 0.0349(10) -0.0103(10) 0.0061(8) -0.0049(10)
O4 0.0577(9) 0.0632(11) 0.0461(8) 0.0101(8) -0.0032(7) -0.0183(8)
C7 0.0730(15) 0.0321(10) 0.0442(11) 0.0022(10) -0.0019(10) 0.0013(9)
C3 0.0530(11) 0.0578(14) 0.0384(10) -0.0095(11) -0.0019(8) -0.0017(10)
C11 0.0865(17) 0.0390(12) 0.0472(11) 0.0001(12) 0.0064(11) -0.0068(10)
C1 0.0678(14) 0.0409(12) 0.0470(11) 0.0123(11) -0.0051(10) 0.0033(10)
O3 0.0659(10) 0.0956(17) 0.0539(9) -0.0321(11) 0.0128(8) -0.0169(11)
C12 0.0825(18) 0.0575(15) 0.0404(11) -0.0216(13) 0.0070(11) -0.0126(11)
O17 0.0907(14) 0.149(3) 0.0454(9) -0.0525(16) -0.0154(9) 0.0034(13)
C6 0.0599(13) 0.0401(11) 0.0434(11) -0.0082(10) -0.0045(9) -0.0064(9)
C19 0.0444(11) 0.0763(18) 0.0588(13) 0.0158(12) -0.0003(9) -0.0008(13)
C15 0.0658(15) 0.0648(16) 0.0479(12) 0.0061(12) -0.0005(11) 0.0126(12)
C18 0.0556(13) 0.0765(18) 0.0552(13) -0.0017(13) 0.0155(10) -0.0070(13)
C17 0.0521(13) 0.103(2) 0.0318(10) -0.0191(14) 0.0064(9) -0.0003(12)
C16 0.0605(15) 0.099(2) 0.0424(12) 0.0100(15) 0.0017(10) 0.0152(14)

loop_
_atom_type_symbol
_atom_type_description
_atom_type_scat_dispersion_real
_atom_type_scat_dispersion_imag
_atom_type_scat_source
C C 0.0181 0.0091 'International Tables Vol C Tables 4.2.6.8 and 6.1.1.4'
O O 0.0492 0.0322 'International Tables Vol C Tables 4.2.6.8 and 6.1.1.4'
H H 0.0000 0.0000 'International Tables Vol C Tables 4.2.6.8 and 6.1.1.4'

loop_
_geom_angle_atom_site_label_1
_geom_angle_atom_site_label_2
_geom_angle_atom_site_label_3
_geom_angle
C6 C5 C4 111.39(18)
C6 C5 C10 111.42(16)
C4 C5 C10 113.25(16)
C6 C5 H5 106.8
C4 C5 H5 106.8
C10 C5 H5 106.8
C7 C8 C14 111.83(17)
C7 C8 C9 110.25(15)
C14 C8 C9 108.60(16)
C7 C8 H8 108.7
C14 C8 H8 108.7
C9 C8 H8 108.7
C1 C10 C19 106.86(19)
C1 C10 C5 107.99(16)
C19 C10 C5 109.32(18)
C1 C10 C9 111.90(17)
C19 C10 C9 111.67(17)
C5 C10 C9 109.01(16)
C11 C9 C8 112.34(15)
C11 C9 C10 113.85(18)
C8 C9 C10 111.67(16)
C11 C9 H9 106.1
C8 C9 H9 106.1
C10 C9 H9 106.1
C8 C14 C13 113.58(18)
C8 C14 C15 120.12(19)
C13 C14 C15 104.35(17)
C8 C14 H14 105.9
C13 C14 H14 105.9
C15 C14 H14 105.9
O4 C4 C3 108.64(17)
O4 C4 C5 108.61(16)
C3 C4 C5 112.39(18)
O4 C4 H4A 109.0
C3 C4 H4A 109.0
C5 C4 H4A 109.0
C3 C2 C1 109.74(19)
C3 C2 H2A 109.7
C1 C2 H2A 109.7
C3 C2 H2B 109.7
C1 C2 H2B 109.7
H2A C2 H2B 108.2
C12 C13 C17 116.8(2)
C12 C13 C14 109.86(17)
C17 C13 C14 98.9(2)
C12 C13 C18 110.9(2)
C17 C13 C18 105.85(19)
C14 C13 C18 114.1(2)
C4 O4 H4 110(2)
C8 C7 C6 113.15(18)
C8 C7 H7A 108.9
C6 C7 H7A 108.9
C8 C7 H7B 108.9
C6 C7 H7B 108.9
H7A C7 H7B 107.8
O3 C3 C4 110.2(2)
O3 C3 C2 108.48(19)
C4 C3 C2 112.30(17)
O3 C3 H3A 108.6
C4 C3 H3A 108.6
C2 C3 H3A 108.6
C12 C11 C9 113.5(2)
C12 C11 H11A 108.9
C9 C11 H11A 108.9
C12 C11 H11B 108.9
C9 C11 H11B 108.9
H11A C11 H11B 107.7
C2 C1 C10 114.44(18)
C2 C1 H1A 108.7
C10 C1 H1A 108.7
C2 C1 H1B 108.7
C10 C1 H1B 108.7
H1A C1 H1B 107.6
C3 O3 H3 105(2)
C13 C12 C11 110.05(19)
C13 C12 H12A 109.7
C11 C12 H12A 109.7
C13 C12 H12B 109.7
C11 C12 H12B 109.7
H12A C12 H12B 108.2
C7 C6 C5 112.74(18)
C7 C6 H6A 109.0
C5 C6 H6A 109.0
C7 C6 H6B 109.0
C5 C6 H6B 109.0
H6A C6 H6B 107.8
C10 C19 H19A 109.5
C10 C19 H19B 109.5
H19A C19 H19B 109.5
C10 C19 H19C 109.5
H19A C19 H19C 109.5
H19B C19 H19C 109.5
C14 C15 C16 103.4(2)
C14 C15 H15A 111.1
C16 C15 H15A 111.1
C14 C15 H15B 111.1
C16 C15 H15B 111.1
H15A C15 H15B 109.0
C13 C18 H18A 109.5
C13 C18 H18B 109.5
H18A C18 H18B 109.5
C13 C18 H18C 109.5
H18A C18 H18C 109.5
H18B C18 H18C 109.5
O17 C17 C16 125.9(3)
O17 C17 C13 125.6(3)
C16 C17 C13 108.5(2)
C17 C16 C15 105.0(2)
C17 C16 H16A 110.8
C15 C16 H16A 110.8
C17 C16 H16B 110.8
C15 C16 H16B 110.8
H16A C16 H16B 108.8

loop_
_geom_bond_atom_site_label_1
_geom_bond_atom_site_label_2
_geom_bond_site_symmetry_2
_geom_bond_distance
_geom_bond_publ_flag
C5 C6 . 1.535(3) ?
C5 C4 . 1.537(3) ?
C5 C10 . 1.552(3) ?
C5 H5 . 0.9800 ?
C8 C7 . 1.522(3) ?
C8 C14 . 1.523(3) ?
C8 C9 . 1.549(3) ?
C8 H8 . 0.9800 ?
C10 C1 . 1.539(3) ?
C10 C19 . 1.547(3) ?
C10 C9 . 1.557(3) ?
C9 C11 . 1.536(3) ?
C9 H9 . 0.9800 ?
C14 C13 . 1.529(3) ?
C14 C15 . 1.535(3) ?
C14 H14 . 0.9800 ?
C4 O4 . 1.427(3) ?
C4 C3 . 1.510(3) ?
C4 H4A . 0.9800 ?
C2 C3 . 1.513(3) ?
C2 C1 . 1.517(4) ?
C2 H2A . 0.9700 ?
C2 H2B . 0.9700 ?
C13 C12 . 1.512(3) ?
C13 C17 . 1.519(4) ?
C13 C18 . 1.548(3) ?
O4 H4 . 0.83(3) ?
C7 C6 . 1.523(3) ?
C7 H7A . 0.9700 ?
C7 H7B . 0.9700 ?
C3 O3 . 1.428(3) ?
C3 H3A . 0.9800 ?
C11 C12 . 1.532(4) ?
C11 H11A . 0.9700 ?
C11 H11B . 0.9700 ?
C1 H1A . 0.9700 ?
C1 H1B . 0.9700 ?
O3 H3 . 0.84(4) ?
C12 H12A . 0.9700 ?
C12 H12B . 0.9700 ?
O17 C17 . 1.207(3) ?
C6 H6A . 0.9700 ?
C6 H6B . 0.9700 ?
C19 H19A . 0.9600 ?
C19 H19B . 0.9600 ?
C19 H19C . 0.9600 ?
C15 C16 . 1.536(4) ?
C15 H15A . 0.9700 ?
C15 H15B . 0.9700 ?
C18 H18A . 0.9600 ?
C18 H18B . 0.9600 ?
C18 H18C . 0.9600 ?
C17 C16 . 1.517(5) ?
C16 H16A . 0.9700 ?
C16 H16B . 0.9700 ?

loop_
_geom_hbond_atom_site_label_D
_geom_hbond_atom_site_label_H
_geom_hbond_atom_site_label_A
_geom_hbond_site_symmetry_A
_geom_hbond_distance_DH
_geom_hbond_distance_HA
_geom_hbond_distance_DA
_geom_hbond_angle_DHA
O4 H4 O3 2_745 0.83(3) 1.93(3) 2.751(3) 168(3)
O3 H3 O17 1_554 0.84(4) 2.04(4) 2.792(3) 149(4)

loop_
_geom_torsion_atom_site_label_1
_geom_torsion_atom_site_label_2
_geom_torsion_atom_site_label_3
_geom_torsion_atom_site_label_4
_geom_torsion
C6 C5 C10 C1 177.43(17)
C4 C5 C10 C1 50.9(2)
C6 C5 C10 C19 -66.7(2)
C4 C5 C10 C19 166.82(18)
C6 C5 C10 C9 55.6(2)
C4 C5 C10 C9 -70.9(2)
C7 C8 C9 C11 -174.0(2)
C14 C8 C9 C11 -51.2(2)
C7 C8 C9 C10 56.7(2)
C14 C8 C9 C10 179.50(16)
C1 C10 C9 C11 54.2(2)
C19 C10 C9 C11 -65.5(2)
C5 C10 C9 C11 173.58(18)
C1 C10 C9 C8 -177.28(16)
C19 C10 C9 C8 63.0(2)
C5 C10 C9 C8 -57.9(2)
C7 C8 C14 C13 178.24(18)
C9 C8 C14 C13 56.4(2)
C7 C8 C14 C15 -57.3(3)
C9 C8 C14 C15 -179.18(18)
C6 C5 C4 O4 61.1(2)
C10 C5 C4 O4 -172.33(16)
C6 C5 C4 C3 -178.63(16)
C10 C5 C4 C3 -52.1(2)
C8 C14 C13 C12 -60.3(2)
C15 C14 C13 C12 167.1(2)
C8 C14 C13 C17 176.87(17)
C15 C14 C13 C17 44.3(2)
C8 C14 C13 C18 65.0(2)
C15 C14 C13 C18 -67.6(2)
C14 C8 C7 C6 -174.20(19)
C9 C8 C7 C6 -53.3(2)
O4 C4 C3 O3 -65.2(2)
C5 C4 C3 O3 174.63(16)
O4 C4 C3 C2 173.81(18)
C5 C4 C3 C2 53.6(2)
C1 C2 C3 O3 -177.32(19)
C1 C2 C3 C4 -55.3(2)
C8 C9 C11 C12 52.0(3)
C10 C9 C11 C12 -179.8(2)
C3 C2 C1 C10 57.7(2)
C19 C10 C1 C2 -172.38(19)
C5 C10 C1 C2 -54.9(2)
C9 C10 C1 C2 65.1(2)
C17 C13 C12 C11 167.9(2)
C14 C13 C12 C11 56.4(3)
C18 C13 C12 C11 -70.7(2)
C9 C11 C12 C13 -54.1(3)
C8 C7 C6 C5 52.5(3)
C4 C5 C6 C7 74.0(2)
C10 C5 C6 C7 -53.6(2)
C8 C14 C15 C16 -166.2(2)
C13 C14 C15 C16 -37.5(2)
C12 C13 C17 O17 24.5(4)
C14 C13 C17 O17 142.2(3)
C18 C13 C17 O17 -99.5(3)
C12 C13 C17 C16 -153.1(2)
C14 C13 C17 C16 -35.4(2)
C18 C13 C17 C16 82.9(3)
O17 C17 C16 C15 -164.3(2)
C13 C17 C16 C15 13.4(3)
C14 C15 C16 C17 14.6(3)
C19 C10 C13 C18 -2.8(2)

loop_
_cod_related_entry_id
_cod_related_entry_database
_cod_related_entry_code
1 ChemSpider 21175110
